data_4337088
loop_
_publ_author_name
'Kim, Yeong Hun'
'Lee, Dong Woo'
'Ok, Kang Min'

_publ_section_title
;
 Noncentrosymmetric YVSe2O8 and Centrosymmetric YVTe2O8: Macroscopic
 Centricities Influenced by the Size of Lone Pair Cation Linkers.
;
_journal_issue 2
_journal_name_full 'Inorganic chemistry'
_journal_page_first 1250
_journal_page_last 1256
_journal_paper_doi 10.1021/ic402929m
_journal_volume 53
_journal_year 2014
_chemical_absolute_configuration unk
_chemical_formula_sum 'O8 Se2 V Y'
_chemical_formula_weight 425.77
_chemical_name_systematic
;
 ?
;
_space_group_IT_number 39
_symmetry_cell_setting orthorhombic
_symmetry_space_group_name_Hall 'A 2 -2b'
_symmetry_space_group_name_H-M 'A b m 2'
_atom_sites_solution_primary direct
_atom_sites_solution_secondary difmap
_cell_angle_alpha 90
_cell_angle_beta 90
_cell_angle_gamma 90
_cell_formula_units_Z 4
_cell_length_a 10.4036(4)
_cell_length_b 7.5904(3)
_cell_length_c 7.8341(3)
_cell_measurement_temperature 298.0(2)
_cell_volume 618.64(4)
_computing_structure_refinement 'SHELXL-97 (Sheldrick, 1997)'
_diffrn_ambient_temperature 298.0(2)
_diffrn_measured_fraction_theta_full 1
_diffrn_measured_fraction_theta_max 1
_diffrn_measurement_device_type 'Bruker SMART BREEZE'
_diffrn_measurement_method CCD
_diffrn_radiation_monochromator graphite
_diffrn_radiation_type MoK\a
_diffrn_radiation_wavelength 0.71073
_diffrn_reflns_av_R_equivalents 0.0813
_diffrn_reflns_av_unetI/netI 0.0684
_diffrn_reflns_limit_h_max 12
_diffrn_reflns_limit_h_min -12
_diffrn_reflns_limit_k_max 8
_diffrn_reflns_limit_k_min -9
_diffrn_reflns_limit_l_max 9
_diffrn_reflns_limit_l_min -9
_diffrn_reflns_number 2344
_diffrn_reflns_theta_full 25.98
_diffrn_reflns_theta_max 25.98
_diffrn_reflns_theta_min 1.96
_exptl_absorpt_coefficient_mu 22.617
_exptl_absorpt_correction_T_max 0.68
_exptl_absorpt_correction_T_min 0.59
_exptl_absorpt_process_details
; 
SADABS(Blessing, 1995) 
;
_exptl_crystal_colour Green
_exptl_crystal_density_diffrn 4.571
_exptl_crystal_density_method 'not measured'
_exptl_crystal_F_000 776
_exptl_crystal_size_max 0.032
_exptl_crystal_size_mid 0.020
_exptl_crystal_size_min 0.017
_refine_diff_density_max 1.333
_refine_diff_density_min -1.332
_refine_diff_density_rms 0.326
_refine_ls_abs_structure_details 'Flack H D (1983), Acta Cryst. A39, 876-881'
_refine_ls_abs_structure_Flack -0.06(3)
_refine_ls_extinction_expression Fc^*^=kFc[1+0.001xFc^2^\l^3^/sin(2\q)]^-1/4^
_refine_ls_extinction_method SHELXL
_refine_ls_goodness_of_fit_ref 1.071
_refine_ls_matrix_type full
_refine_ls_number_parameters 43
_refine_ls_number_reflns 662
_refine_ls_number_restraints 1
_refine_ls_restrained_S_all 1.07
_refine_ls_R_factor_all 0.0505
_refine_ls_R_factor_gt 0.0463
_refine_ls_shift/su_max 0
_refine_ls_shift/su_mean 0
_refine_ls_structure_factor_coef Fsqd
_refine_ls_weighting_details 'calc w=1/[\s^2^(Fo^2^)+(0.0675P)^2^+0.0000P] where P=(Fo^2^+2Fc^2^)/3'
_refine_ls_weighting_scheme calc
_refine_ls_wR_factor_gt 0.1126
_refine_ls_wR_factor_ref 0.1145
_reflns_number_gt 615
_reflns_number_total 662
_reflns_threshold_expression >2s\(I)
_cod_data_source_file ic402929m_si_002.cif
_cod_data_source_block YVSe2O8
_cod_depositor_comments
;
The following automatic conversions were performed:

'_symmetry_cell_setting' value 'Orthorhombic' changed to
'orthorhombic' according to
/usr/data/users/saulius/automatic-downloads/current/ACS/lib/dictionaries/cif_core.dic
dictionary named 'cif_core.dic' version 2.4.2 from 2011-04-26.

Automatic conversion script
Id: cif_fix_values 2281 2013-09-26 08:29:07Z andrius 
;
_cod_original_sg_symbol_H-M Abm2
_cod_database_code 4337088

loop_
_symmetry_equiv_pos_as_xyz
'x, y, z'
'-x, -y, z'
'x, -y+1/2, z'
'-x, y+1/2, z'
'x, y+1/2, z+1/2'
'-x, -y+1/2, z+1/2'
'x, -y+1, z+1/2'
'-x, y+1, z+1/2'

loop_
_atom_site_label
_atom_site_type_symbol
_atom_site_fract_x
_atom_site_fract_y
_atom_site_fract_z
_atom_site_U_iso_or_equiv
_atom_site_adp_type
_atom_site_occupancy
_atom_site_symmetry_multiplicity
_atom_site_calc_flag
_atom_site_refinement_flags
Y1 Y 0.5 0.5 0.8418(2) 0.0080(4) Uani 1 2 d S
Se1 Se 0.22449(18) 0.75 0.6964(2) 0.0112(5) Uani 1 2 d S
Se2 Se 0.29861(18) 0.25 0.6559(2) 0.0108(5) Uani 1 2 d S
V1 V 0 0.5 0.8566(6) 0.0375(12) Uani 1 2 d S
O1 O 0.1745(8) 0.5718(11) 0.8152(11) 0.0146(18) Uiso 1 1 d .
O2 O 0 0.5 1.0628(17) 0.016(3) Uiso 1 2 d S
O3 O 0.0464(12) 0.25 0.8271(18) 0.019(3) Uiso 1 2 d S
O4 O 0.3793(12) 0.75 0.7619(16) 0.010(2) Uiso 1 2 d S
O5 O 0.3648(11) 0.25 0.8576(16) 0.009(2) Uiso 1 2 d S
O6 O 0.3887(8) 0.0761(10) 0.5885(12) 0.0124(17) Uiso 1 1 d .

loop_
_atom_site_aniso_label
_atom_site_aniso_U_11
_atom_site_aniso_U_22
_atom_site_aniso_U_33
_atom_site_aniso_U_23
_atom_site_aniso_U_13
_atom_site_aniso_U_12
Y1 0.0094(8) 0.0067(7) 0.0080(8) 0 0 0.0000(6)
Se1 0.0112(9) 0.0149(10) 0.0074(11) 0 -0.0010(8) 0
Se2 0.0124(9) 0.0105(9) 0.0094(10) 0 0.0001(7) 0
V1 0.0111(18) 0.091(3) 0.010(2) 0 0 -0.021(2)

loop_
_atom_type_symbol
_atom_type_description
_atom_type_scat_dispersion_real
_atom_type_scat_dispersion_imag
_atom_type_scat_source
O O 0.0106 0.006 'International Tables Vol C Tables 4.2.6.8 and 6.1.1.4'
V V 0.3005 0.5294 'International Tables Vol C Tables 4.2.6.8 and 6.1.1.4'
Se Se -0.0929 2.2259 'International Tables Vol C Tables 4.2.6.8 and 6.1.1.4'
Y Y -2.7962 3.5667 'International Tables Vol C Tables 4.2.6.8 and 6.1.1.4'

loop_
_geom_angle_atom_site_label_1
_geom_angle_atom_site_label_2
_geom_angle_atom_site_label_3
_geom_angle
_geom_angle_site_symmetry_1
_geom_angle_site_symmetry_3
O6 Y1 O6 67.6(4) 6_655 5
O6 Y1 O4 75.8(4) 6_655 2_665
O6 Y1 O4 133.2(3) 5 2_665
O6 Y1 O4 133.2(3) 6_655 .
O6 Y1 O4 75.8(4) 5 .
O4 Y1 O4 149.3(6) 2_665 .
O6 Y1 O5 81.9(3) 6_655 2_665
O6 Y1 O5 93.1(3) 5 2_665
O4 Y1 O5 110.0(3) 2_665 2_665
O4 Y1 O5 71.6(3) . 2_665
O6 Y1 O5 93.1(3) 6_655 .
O6 Y1 O5 81.9(3) 5 .
O4 Y1 O5 71.6(3) 2_665 .
O4 Y1 O5 110.0(3) . .
O5 Y1 O5 174.0(6) 2_665 .
O6 Y1 O6 151.5(4) 6_655 3
O6 Y1 O6 120.9(3) 5 3
O4 Y1 O6 80.9(3) 2_665 3
O4 Y1 O6 73.4(3) . 3
O5 Y1 O6 122.0(4) 2_665 3
O5 Y1 O6 63.7(4) . 3
O6 Y1 O6 120.9(3) 6_655 4_655
O6 Y1 O6 151.5(4) 5 4_655
O4 Y1 O6 73.4(3) 2_665 4_655
O4 Y1 O6 80.9(3) . 4_655
O5 Y1 O6 63.7(4) 2_665 4_655
O5 Y1 O6 122.0(4) . 4_655
O6 Y1 O6 66.2(4) 3 4_655
O6 Y1 Se2 124.09(19) 6_655 .
O6 Y1 Se2 101.6(2) 5 .
O4 Y1 Se2 75.5(3) 2_665 .
O4 Y1 Se2 90.5(2) . .
O5 Y1 Se2 153.5(3) 2_665 .
O5 Y1 Se2 32.2(3) . .
O6 Y1 Se2 31.7(2) 3 .
O6 Y1 Se2 94.8(2) 4_655 .
O6 Y1 Se2 101.6(2) 6_655 2_665
O6 Y1 Se2 124.09(19) 5 2_665
O4 Y1 Se2 90.5(2) 2_665 2_665
O4 Y1 Se2 75.5(3) . 2_665
O5 Y1 Se2 32.2(3) 2_665 2_665
O5 Y1 Se2 153.5(3) . 2_665
O6 Y1 Se2 94.8(2) 3 2_665
O6 Y1 Se2 31.7(2) 4_655 2_665
Se2 Y1 Se2 125.49(9) . 2_665
O6 Y1 Y1 104.38(19) 6_655 3_565
O6 Y1 Y1 75.62(19) 5 3_565
O4 Y1 Y1 143.5(2) 2_665 3_565
O4 Y1 Y1 36.5(2) . 3_565
O5 Y1 Y1 36.6(2) 2_665 3_565
O5 Y1 Y1 143.4(2) . 3_565
O6 Y1 Y1 104.11(18) 3 3_565
O6 Y1 Y1 75.89(18) 4_655 3_565
Se2 Y1 Y1 126.64(2) . 3_565
Se2 Y1 Y1 53.36(2) 2_665 3_565
O6 Y1 Y1 75.62(19) 6_655 3
O6 Y1 Y1 104.38(19) 5 3
O4 Y1 Y1 36.5(2) 2_665 3
O4 Y1 Y1 143.5(2) . 3
O5 Y1 Y1 143.4(2) 2_665 3
O5 Y1 Y1 36.6(2) . 3
O6 Y1 Y1 75.89(18) 3 3
O6 Y1 Y1 104.11(18) 4_655 3
Se2 Y1 Y1 53.36(2) . 3
Se2 Y1 Y1 126.64(2) 2_665 3
Y1 Y1 Y1 180.00(11) 3_565 3
O4 Se1 O1 97.1(4) . .
O4 Se1 O1 97.1(4) . 3_565
O1 Se1 O1 103.5(6) . 3_565
O6 Se2 O6 101.7(5) 3 .
O6 Se2 O5 93.7(4) 3 .
O6 Se2 O5 93.7(4) . .
O6 Se2 Y1 46.9(3) 3 .
O6 Se2 Y1 104.0(3) . .
O5 Se2 Y1 46.9(2) . .
O6 Se2 Y1 104.0(3) 3 3
O6 Se2 Y1 46.9(3) . 3
O5 Se2 Y1 46.9(2) . 3
Y1 Se2 Y1 73.28(4) . 3
O2 V1 O1 99.7(3) . 2_565
O2 V1 O1 99.7(3) . .
O1 V1 O1 160.6(6) 2_565 .
O2 V1 O3 96.7(5) . .
O1 V1 O3 86.5(4) 2_565 .
O1 V1 O3 91.3(4) . .
O2 V1 O3 96.7(5) . 2_565
O1 V1 O3 91.3(4) 2_565 2_565
O1 V1 O3 86.5(4) . 2_565
O3 V1 O3 166.6(9) . 2_565
O2 V1 O2 180.000(7) . 7_554
O1 V1 O2 80.3(3) 2_565 7_554
O1 V1 O2 80.3(3) . 7_554
O3 V1 O2 83.3(5) . 7_554
O3 V1 O2 83.3(5) 2_565 7_554
Se1 O1 V1 126.8(5) . .
V1 O2 V1 180.000(3) . 7
V1 O3 V1 148.5(7) 3 .
Se1 O4 Y1 126.0(2) . 3_565
Se1 O4 Y1 126.0(2) . .
Y1 O4 Y1 107.1(5) 3_565 .
Se2 O5 Y1 100.9(4) . .
Se2 O5 Y1 100.9(4) . 3
Y1 O5 Y1 106.7(4) . 3
Se2 O6 Y1 136.4(5) . 5_544
Se2 O6 Y1 101.4(4) . 3
Y1 O6 Y1 113.1(3) 5_544 3

loop_
_geom_bond_atom_site_label_1
_geom_bond_atom_site_label_2
_geom_bond_distance
_geom_bond_site_symmetry_2
Y1 O6 2.326(9) 6_655
Y1 O6 2.326(9) 5
Y1 O4 2.360(7) 2_665
Y1 O4 2.360(7) .
Y1 O5 2.365(7) 2_665
Y1 O5 2.365(7) .
Y1 O6 2.369(9) 3
Y1 O6 2.369(9) 4_655
Y1 Se2 3.1798(16) .
Y1 Se2 3.1798(16) 2_665
Y1 Y1 3.79520(15) 3_565
Y1 Y1 3.79520(15) 3
Se1 O4 1.690(12) .
Se1 O1 1.722(8) .
Se1 O1 1.722(8) 3_565
Se2 O6 1.703(8) 3
Se2 O6 1.703(8) .
Se2 O5 1.724(12) .
Se2 Y1 3.1798(16) 3
V1 O2 1.616(14) .
V1 O1 1.923(9) 2_565
V1 O1 1.923(9) .
V1 O3 1.972(4) .
V1 O3 1.972(4) 2_565
V1 O2 2.301(14) 7_554
O2 V1 2.301(14) 7
O3 V1 1.972(4) 3
O4 Y1 2.360(7) 3_565
O5 Y1 2.365(7) 3
O6 Y1 2.326(9) 5_544
O6 Y1 2.369(9) 3
